data_4325963
loop_
_publ_author_name
'Michael Nippe'
'Eckhard Bill'
'John F. Berry'

_publ_contact_author_address
;Department of Chemistry
University of Wisconsin-Madison
1101 University Ave
Madison, WI  53706
USA
;
_publ_contact_author_email berry@chem.wisc.edu
_publ_contact_author_name 'John F. Berry'
_publ_contact_author_phone 809-608-262-7534
_publ_section_title
;
 Group 6 Complexes with Iron and Zinc Heterometals: Understanding the
 Structural, Spectroscopic, and Electrochemical Properties of a Complete
 Series of M M...M' Compounds
;
_journal_name_full 'Inorganic Chemistry'
_journal_page_first 7650
_journal_page_last 7661
_journal_paper_doi 10.1021/ic2011315
_journal_volume 50
_journal_year 2011
_chemical_formula_moiety 'Cr2 Zn1 (C10 H8 N3)4 Cl2, C H2 Cl2'
_chemical_formula_sum 'C41 H34 Cl4 Cr2 N12 Zn'
_chemical_formula_weight 1005.97
_space_group_IT_number 34
_symmetry_cell_setting orthorhombic
_symmetry_space_group_name_Hall 'P 2 -2n'
_symmetry_space_group_name_H-M 'P n n 2'
_atom_sites_solution_hydrogens geom
_atom_sites_solution_primary direct
_atom_sites_solution_secondary difmap
_audit_creation_method SHELXL-97
_cell_angle_alpha 90.00
_cell_angle_beta 90.00
_cell_angle_gamma 90.00
_cell_formula_units_Z 2
_cell_length_a 12.8753(4)
_cell_length_b 14.0725(4)
_cell_length_c 11.3494(4)
_cell_measurement_reflns_used 9971
_cell_measurement_temperature 100
_cell_measurement_theta_max 30.0267
_cell_measurement_theta_min 2.7968
_cell_volume 2056.37(11)
_computing_cell_refinement 'SAINT Ver. 7.24A (Bruker-AXS, 2007)'
_computing_data_collection 'APEX2 Ver. 2.1-4 (Bruker-AXS, 2009)'
_computing_data_reduction 'SAINT Ver. 7.24A'
_computing_molecular_graphics SHELXTL
_computing_publication_material SHELXTL
_computing_structure_refinement 'SHELXTL, OLEX2 (Dolomanov et al., 2009)'
_computing_structure_solution 'SHELXTL (Sheldrick, 2008)'
_diffrn_ambient_temperature 100
_diffrn_measured_fraction_theta_full 0.989
_diffrn_measured_fraction_theta_max 0.989
_diffrn_measurement_device_type 'Bruker SMART APEX2 area detector'
_diffrn_measurement_method '0.60\% \w and 0.6\% \f scans'
_diffrn_radiation_monochromator 'mirror optics'
_diffrn_radiation_source 'fine-focus sealed tube'
_diffrn_radiation_type 'Mo K\a'
_diffrn_radiation_wavelength 0.71073
_diffrn_reflns_av_R_equivalents 0.0253
_diffrn_reflns_av_sigmaI/netI 0.0193
_diffrn_reflns_limit_h_max 18
_diffrn_reflns_limit_h_min -18
_diffrn_reflns_limit_k_max 19
_diffrn_reflns_limit_k_min -19
_diffrn_reflns_limit_l_max 15
_diffrn_reflns_limit_l_min -15
_diffrn_reflns_number 47560
_diffrn_reflns_theta_full 30.05
_diffrn_reflns_theta_max 30.05
_diffrn_reflns_theta_min 2.80
_exptl_absorpt_coefficient_mu 1.406
_exptl_absorpt_correction_T_max 0.7236
_exptl_absorpt_correction_T_min 0.6524
_exptl_absorpt_correction_type analytical
_exptl_crystal_colour green
_exptl_crystal_density_diffrn 1.625
_exptl_crystal_description block
_exptl_crystal_F_000 1020
_exptl_crystal_size_max 0.33
_exptl_crystal_size_mid 0.29
_exptl_crystal_size_min 0.25
_refine_diff_density_max 0.268
_refine_diff_density_min -0.275
_refine_diff_density_rms 0.049
_refine_ls_abs_structure_details 'Flack H D (1983), Acta Cryst. A39, 876-881'
_refine_ls_abs_structure_Flack 0.067(9)
_refine_ls_extinction_method none
_refine_ls_goodness_of_fit_ref 1.102
_refine_ls_hydrogen_treatment undef
_refine_ls_matrix_type full
_refine_ls_number_parameters 298
_refine_ls_number_reflns 5955
_refine_ls_number_restraints 3
_refine_ls_restrained_S_all 1.101
_refine_ls_R_factor_all 0.0257
_refine_ls_R_factor_gt 0.0252
_refine_ls_shift/su_max 0.001
_refine_ls_shift/su_mean 0.000
_refine_ls_structure_factor_coef Fsqd
_refine_ls_weighting_details 'calc w=1/[\s^2^(Fo^2^)+(0.0271P)^2^+0.9292P] where P=(Fo^2^+2Fc^2^)/3'
_refine_ls_weighting_scheme calc
_refine_ls_wR_factor_gt 0.0652
_refine_ls_wR_factor_ref 0.0654
_reflns_number_gt 5866
_reflns_number_total 5955
_reflns_threshold_expression I>2\s(I)
_cod_data_source_file ic2011315_si_002_4.cif
_cod_data_source_block ber111ok
_cod_database_code 4325963

loop_
_symmetry_equiv_pos_as_xyz
'x, y, z'
'-x, -y, z'
'-x+1/2, y+1/2, z+1/2'
'x+1/2, -y+1/2, z+1/2'

loop_
_atom_site_label
_atom_site_type_symbol
_atom_site_fract_x
_atom_site_fract_y
_atom_site_fract_z
_atom_site_U_iso_or_equiv
_atom_site_adp_type
_atom_site_occupancy
_atom_site_symmetry_multiplicity
_atom_site_calc_flag
_atom_site_refinement_flags
_atom_site_disorder_assembly
_atom_site_disorder_group
Zn1 Zn -0.67321(4) -0.09622(4) -0.00145(8) 0.01414(11) Uani 0.50 1 d P . 1
Cr1 Cr -0.51142(15) -0.00612(19) -0.00538(4) 0.0117(2) Uani 0.50 1 d P . 2
Cr2 Cr -0.64425(6) -0.07930(6) -0.00359(12) 0.01213(14) Uani 0.50 1 d P . 2
Cl1 Cl -0.82063(2) -0.18178(2) 0.00016(4) 0.02101(7) Uani 1 1 d . . .
N1 N -0.67687(9) -0.02742(9) -0.17640(11) 0.0155(2) Uani 1 1 d . . .
N2 N -0.55443(10) 0.08656(10) -0.13316(13) 0.0151(2) Uani 1 1 d . . .
N3 N -0.43453(10) 0.19706(9) -0.07295(12) 0.0176(2) Uani 1 1 d . . .
N4 N -0.60621(9) -0.12524(9) 0.16915(11) 0.0146(2) Uani 1 1 d . . .
N5 N -0.43884(10) -0.08626(9) 0.11855(12) 0.0138(2) Uani 1 1 d . . .
N6 N -0.27477(9) -0.03624(9) 0.06739(11) 0.0140(2) Uani 1 1 d . . .
C1 C -0.74185(13) -0.07083(12) -0.25253(15) 0.0215(3) Uani 1 1 d . . .
H1 H -0.7796 -0.1229 -0.2259 0.026 Uiso 1 1 calc R . .
C2 C -0.75528(15) -0.04228(14) -0.36759(16) 0.0283(4) Uani 1 1 d . . .
H2 H -0.8020 -0.0735 -0.4167 0.034 Uiso 1 1 calc R . .
C3 C -0.69764(15) 0.03397(15) -0.40838(15) 0.0292(4) Uani 1 1 d . . .
H3 H -0.7036 0.0537 -0.4863 0.035 Uiso 1 1 calc R . .
C4 C -0.63075(13) 0.08066(13) -0.33173(15) 0.0236(3) Uani 1 1 d . . .
H4 H -0.5920 0.1324 -0.3577 0.028 Uiso 1 1 calc R . .
C5 C -0.62199(11) 0.04908(11) -0.21413(13) 0.0167(3) Uani 1 1 d . . .
C6 C -0.52349(11) 0.17939(11) -0.13328(14) 0.0173(3) Uani 1 1 d . . .
C7 C -0.57973(12) 0.25540(12) -0.18332(17) 0.0245(3) Uani 1 1 d . . .
H7 H -0.6388 0.2434 -0.2281 0.029 Uiso 1 1 calc R . .
C8 C -0.54694(14) 0.34704(13) -0.1656(2) 0.0369(5) Uani 1 1 d . . .
H8 H -0.5842 0.3974 -0.1976 0.044 Uiso 1 1 calc R . .
C9 C -0.45817(16) 0.36463(13) -0.0998(3) 0.0457(6) Uani 1 1 d . . .
H9 H -0.4355 0.4264 -0.0862 0.055 Uiso 1 1 calc R . .
C10 C -0.40467(14) 0.28806(12) -0.0554(2) 0.0320(4) Uani 1 1 d . . .
H10 H -0.3451 0.2994 -0.0112 0.038 Uiso 1 1 calc R . .
C11 C -0.67790(12) -0.15221(12) 0.24935(15) 0.0210(3) Uani 1 1 d . . .
H11 H -0.7474 -0.1517 0.2269 0.025 Uiso 1 1 calc R . .
C12 C -0.65408(14) -0.18034(14) 0.36235(16) 0.0277(4) Uani 1 1 d . . .
H12 H -0.7057 -0.1992 0.4147 0.033 Uiso 1 1 calc R . .
C13 C -0.54959(14) -0.17957(14) 0.39563(15) 0.0267(3) Uani 1 1 d . . .
H13 H -0.5306 -0.1988 0.4710 0.032 Uiso 1 1 calc R . .
C14 C -0.47479(12) -0.15034(12) 0.31705(14) 0.0208(3) Uani 1 1 d . . .
H14 H -0.4053 -0.1486 0.3392 0.025 Uiso 1 1 calc R . .
C15 C -0.50489(11) -0.12296(10) 0.20216(12) 0.0146(2) Uani 1 1 d . . .
C16 C -0.33444(10) -0.10413(10) 0.11916(13) 0.0141(2) Uani 1 1 d . . .
C17 C -0.28786(12) -0.18898(11) 0.15994(16) 0.0205(3) Uani 1 1 d . . .
H17 H -0.3284 -0.2365 0.1936 0.025 Uiso 1 1 calc R . .
C18 C -0.18212(13) -0.20087(12) 0.14945(17) 0.0246(3) Uani 1 1 d . . .
H18 H -0.1511 -0.2562 0.1771 0.029 Uiso 1 1 calc R . .
C19 C -0.12140(12) -0.13037(12) 0.09756(15) 0.0228(3) Uani 1 1 d . . .
H19 H -0.0498 -0.1372 0.0905 0.027 Uiso 1 1 calc R . .
C20 C -0.17134(11) -0.05036(11) 0.05717(14) 0.0184(3) Uani 1 1 d . . .
H20 H -0.1318 -0.0034 0.0209 0.022 Uiso 1 1 calc R . .
C1S C -0.4853(8) 0.4509(4) 0.2965(4) 0.034(2) Uani 0.50 1 d PD A -1
H1SA H -0.4154 0.4505 0.3282 0.041 Uiso 0.50 1 calc PR A -1
H1SB H -0.5299 0.4189 0.3529 0.041 Uiso 0.50 1 calc PR A -1
Cl1S Cl -0.48618(7) 0.38690(8) 0.16526(9) 0.03402(19) Uani 0.50 1 d PD A -1
Cl2S Cl -0.5264(3) 0.5683(2) 0.28275(18) 0.0621(6) Uani 0.50 1 d PD A -1

loop_
_atom_site_aniso_label
_atom_site_aniso_U_11
_atom_site_aniso_U_22
_atom_site_aniso_U_33
_atom_site_aniso_U_23
_atom_site_aniso_U_13
_atom_site_aniso_U_12
Zn1 0.0110(3) 0.0139(2) 0.01750(17) -0.0024(2) -0.0005(3) -0.00016(17)
Cr1 0.0124(8) 0.0101(6) 0.01262(13) -0.0002(3) 0.0001(2) 0.0019(5)
Cr2 0.0107(4) 0.0117(3) 0.0140(2) -0.0018(3) -0.0006(4) 0.0007(2)
Cl1 0.01537(13) 0.02158(15) 0.02606(16) -0.00383(17) -0.00030(15) -0.00331(11)
N1 0.0145(5) 0.0165(5) 0.0155(5) -0.0022(4) -0.0013(4) 0.0033(4)
N2 0.0125(5) 0.0144(6) 0.0183(6) 0.0035(5) -0.0010(4) 0.0012(4)
N3 0.0124(5) 0.0144(6) 0.0260(6) 0.0052(5) -0.0007(4) -0.0005(4)
N4 0.0127(5) 0.0138(5) 0.0173(5) 0.0012(4) 0.0000(4) -0.0019(4)
N5 0.0114(5) 0.0145(6) 0.0155(6) 0.0025(4) -0.0001(4) 0.0002(4)
N6 0.0114(5) 0.0154(5) 0.0151(5) 0.0016(4) 0.0004(4) 0.0010(4)
C1 0.0228(7) 0.0187(7) 0.0229(7) -0.0043(6) -0.0042(6) 0.0024(6)
C2 0.0326(8) 0.0312(9) 0.0209(7) -0.0065(6) -0.0114(6) 0.0030(7)
C3 0.0323(9) 0.0400(10) 0.0153(7) 0.0018(7) -0.0058(6) 0.0057(8)
C4 0.0229(7) 0.0296(8) 0.0182(7) 0.0066(6) -0.0019(6) 0.0011(6)
C5 0.0146(6) 0.0185(7) 0.0171(6) 0.0005(5) -0.0008(5) 0.0038(5)
C6 0.0122(6) 0.0163(6) 0.0233(7) 0.0045(5) 0.0015(5) 0.0007(5)
C7 0.0174(7) 0.0204(7) 0.0357(9) 0.0104(6) -0.0048(6) 0.0022(6)
C8 0.0216(8) 0.0198(8) 0.0693(14) 0.0160(9) -0.0090(9) 0.0018(6)
C9 0.0264(9) 0.0143(7) 0.096(2) 0.0162(10) -0.0183(11) -0.0033(7)
C10 0.0197(7) 0.0156(7) 0.0607(12) 0.0093(8) -0.0114(8) -0.0032(6)
C11 0.0131(6) 0.0263(8) 0.0236(7) 0.0057(6) -0.0004(5) -0.0045(5)
C12 0.0208(7) 0.0398(10) 0.0225(8) 0.0097(7) 0.0024(6) -0.0068(7)
C13 0.0229(7) 0.0377(9) 0.0194(7) 0.0066(7) -0.0014(6) -0.0063(7)
C14 0.0153(6) 0.0292(8) 0.0180(7) 0.0056(6) -0.0040(5) -0.0029(6)
C15 0.0132(6) 0.0144(6) 0.0162(6) 0.0015(5) -0.0011(5) -0.0010(5)
C16 0.0121(6) 0.0149(6) 0.0152(6) 0.0007(5) -0.0010(5) 0.0004(5)
C17 0.0156(6) 0.0158(6) 0.0300(8) 0.0069(6) -0.0008(6) 0.0008(5)
C18 0.0170(7) 0.0217(7) 0.0351(9) 0.0088(7) -0.0008(6) 0.0053(6)
C19 0.0133(6) 0.0253(8) 0.0299(8) 0.0074(6) 0.0026(6) 0.0053(5)
C20 0.0118(6) 0.0212(7) 0.0220(7) 0.0037(6) 0.0020(5) 0.0013(5)
C1S 0.028(3) 0.066(5) 0.0084(15) 0.002(2) -0.0091(16) -0.026(3)
Cl1S 0.0289(4) 0.0400(5) 0.0332(4) -0.0037(4) 0.0032(4) -0.0010(4)
Cl2S 0.0452(10) 0.0608(10) 0.0804(15) -0.0431(10) 0.0231(12) -0.0195(9)

loop_
_atom_type_symbol
_atom_type_description
_atom_type_scat_dispersion_real
_atom_type_scat_dispersion_imag
_atom_type_scat_source
C C 0.0033 0.0016 'International Tables Vol C Tables 4.2.6.8 and 6.1.1.4'
H H 0.0000 0.0000 'International Tables Vol C Tables 4.2.6.8 and 6.1.1.4'
N N 0.0061 0.0033 'International Tables Vol C Tables 4.2.6.8 and 6.1.1.4'
Cl Cl 0.1484 0.1585 'International Tables Vol C Tables 4.2.6.8 and 6.1.1.4'
Cr Cr 0.3209 0.6236 'International Tables Vol C Tables 4.2.6.8 and 6.1.1.4'
Zn Zn 0.2839 1.4301 'International Tables Vol C Tables 4.2.6.8 and 6.1.1.4'

loop_
_geom_angle_atom_site_label_1
_geom_angle_atom_site_label_2
_geom_angle_atom_site_label_3
_geom_angle
_geom_angle_site_symmetry_1
_geom_angle_site_symmetry_3
N6 Zn1 N3 157.20(5) 2_455 2_455
N6 Zn1 N4 87.83(6) 2_455 .
N3 Zn1 N4 87.46(6) 2_455 .
N6 Zn1 N1 86.52(5) 2_455 .
N3 Zn1 N1 87.92(6) 2_455 .
N4 Zn1 N1 153.82(5) . .
N6 Zn1 Cl1 101.56(4) 2_455 .
N3 Zn1 Cl1 101.24(4) 2_455 .
N4 Zn1 Cl1 103.23(5) . .
N1 Zn1 Cl1 102.95(5) . .
Cr1 Cr1 Cr2 179.1(9) 2_455 .
Cr1 Cr1 N5 87.0(7) 2_455 2_455
Cr2 Cr1 N5 93.05(9) . 2_455
Cr1 Cr1 N2 85.5(7) 2_455 2_455
Cr2 Cr1 N2 94.45(9) . 2_455
N5 Cr1 N2 172.34(10) 2_455 2_455
Cr1 Cr1 N2 84.9(7) 2_455 .
Cr2 Cr1 N2 96.03(9) . .
N5 Cr1 N2 89.86(13) 2_455 .
N2 Cr1 N2 87.80(8) 2_455 .
Cr1 Cr1 N5 83.3(7) 2_455 .
Cr2 Cr1 N5 95.78(9) . .
N5 Cr1 N5 91.20(8) 2_455 .
N2 Cr1 N5 89.60(13) 2_455 .
N2 Cr1 N5 168.07(10) . .
Cr1 Cr1 Cr2 0.8(8) 2_455 2_455
Cr2 Cr1 Cr2 178.91(8) . 2_455
N5 Cr1 Cr2 86.27(8) 2_455 2_455
N2 Cr1 Cr2 86.26(8) 2_455 2_455
N2 Cr1 Cr2 84.82(8) . 2_455
N5 Cr1 Cr2 83.39(7) . 2_455
Cr1 Cr2 N6 91.71(9) . 2_455
Cr1 Cr2 N3 89.40(9) . 2_455
N6 Cr2 N3 178.75(7) 2_455 2_455
Cr1 Cr2 N4 88.22(6) . .
N6 Cr2 N4 89.78(7) 2_455 .
N3 Cr2 N4 89.68(6) 2_455 .
Cr1 Cr2 N1 89.01(6) . .
N6 Cr2 N1 89.42(6) 2_455 .
N3 Cr2 N1 91.18(7) 2_455 .
N4 Cr2 N1 177.09(6) . .
Cr1 Cr2 Cr1 0.13(13) . 2_455
N6 Cr2 Cr1 91.78(8) 2_455 2_455
N3 Cr2 Cr1 89.33(8) 2_455 2_455
N4 Cr2 Cr1 88.10(5) . 2_455
N1 Cr2 Cr1 89.13(6) . 2_455
Cr1 Cr2 Cl1 178.60(10) . .
N6 Cr2 Cl1 89.42(4) 2_455 .
N3 Cr2 Cl1 89.46(4) 2_455 .
N4 Cr2 Cl1 90.97(5) . .
N1 Cr2 Cl1 91.82(5) . .
Cr1 Cr2 Cl1 178.48(8) 2_455 .
Zn1 Cl1 Cr2 0.44(5) . .
C1 N1 C5 118.69(14) . .
C1 N1 Cr2 123.75(11) . .
C5 N1 Cr2 117.31(10) . .
C1 N1 Zn1 112.97(11) . .
C5 N1 Zn1 128.33(10) . .
Cr2 N1 Zn1 11.541(19) . .
C6 N2 C5 123.54(13) . .
C6 N2 Cr1 114.40(12) . 2_455
C5 N2 Cr1 122.04(12) . 2_455
C6 N2 Cr1 122.43(12) . .
C5 N2 Cr1 113.91(11) . .
Cr1 N2 Cr1 9.64(8) 2_455 .
C10 N3 C6 119.20(13) . .
C10 N3 Cr2 123.78(11) . 2_455
C6 N3 Cr2 116.92(10) . 2_455
C10 N3 Zn1 112.79(11) . 2_455
C6 N3 Zn1 128.00(10) . 2_455
Cr2 N3 Zn1 11.927(18) 2_455 2_455
C11 N4 C15 118.51(13) . .
C11 N4 Cr2 123.40(10) . .
C15 N4 Cr2 118.01(10) . .
C11 N4 Zn1 112.61(10) . .
C15 N4 Zn1 128.83(10) . .
Cr2 N4 Zn1 11.843(19) . .
C16 N5 C15 122.38(13) . .
C16 N5 Cr1 115.69(11) . 2_455
C15 N5 Cr1 121.75(11) . 2_455
C16 N5 Cr1 123.91(11) . .
C15 N5 Cr1 113.70(10) . .
Cr1 N5 Cr1 9.65(8) 2_455 .
C20 N6 C16 119.39(13) . .
C20 N6 Cr2 124.89(10) . 2_455
C16 N6 Cr2 115.52(9) . 2_455
C20 N6 Zn1 114.02(10) . 2_455
C16 N6 Zn1 126.59(9) . 2_455
Cr2 N6 Zn1 12.008(18) 2_455 2_455
N1 C1 C2 123.58(17) . .
N1 C1 H1 118.2 . .
C2 C1 H1 118.2 . .
C1 C2 C3 118.42(16) . .
C1 C2 H2 120.8 . .
C3 C2 H2 120.8 . .
C2 C3 C4 119.31(16) . .
C2 C3 H3 120.3 . .
C4 C3 H3 120.3 . .
C3 C4 C5 119.52(16) . .
C3 C4 H4 120.2 . .
C5 C4 H4 120.2 . .
N1 C5 N2 115.09(13) . .
N1 C5 C4 120.44(14) . .
N2 C5 C4 124.30(15) . .
N3 C6 N2 114.89(13) . .
N3 C6 C7 119.81(14) . .
N2 C6 C7 125.15(14) . .
C8 C7 C6 119.70(16) . .
C8 C7 H7 120.1 . .
C6 C7 H7 120.1 . .
C7 C8 C9 120.03(16) . .
C7 C8 H8 120.0 . .
C9 C8 H8 120.0 . .
C10 C9 C8 118.05(18) . .
C10 C9 H9 121.0 . .
C8 C9 H9 121.0 . .
N3 C10 C9 123.10(17) . .
N3 C10 H10 118.5 . .
C9 C10 H10 118.5 . .
N4 C11 C12 123.79(14) . .
N4 C11 H11 118.1 . .
C12 C11 H11 118.1 . .
C11 C12 C13 117.65(15) . .
C11 C12 H12 121.2 . .
C13 C12 H12 121.2 . .
C14 C13 C12 120.08(16) . .
C14 C13 H13 120.0 . .
C12 C13 H13 120.0 . .
C13 C14 C15 119.17(14) . .
C13 C14 H14 120.4 . .
C15 C14 H14 120.4 . .
N4 C15 N5 114.38(12) . .
N4 C15 C14 120.77(13) . .
N5 C15 C14 124.70(13) . .
N6 C16 N5 115.10(13) . .
N6 C16 C17 119.68(13) . .
N5 C16 C17 125.01(13) . .
C18 C17 C16 119.58(14) . .
C18 C17 H17 120.2 . .
C16 C17 H17 120.2 . .
C17 C18 C19 120.31(15) . .
C17 C18 H18 119.8 . .
C19 C18 H18 119.8 . .
C20 C19 C18 117.48(14) . .
C20 C19 H19 121.3 . .
C18 C19 H19 121.3 . .
N6 C20 C19 123.53(14) . .
N6 C20 H20 118.2 . .
C19 C20 H20 118.2 . .
Cl1S C1S Cl2S 114.3(3) . .
Cl1S C1S H1SA 108.7 . .
Cl2S C1S H1SA 108.7 . .
Cl1S C1S H1SB 108.7 . .
Cl2S C1S H1SB 108.7 . .
H1SA C1S H1SB 107.6 . .

loop_
_geom_bond_atom_site_label_1
_geom_bond_atom_site_label_2
_geom_bond_distance
_geom_bond_site_symmetry_2
Zn1 N6 2.1293(14) 2_455
Zn1 N3 2.1440(14) 2_455
Zn1 N4 2.1586(16) .
Zn1 N1 2.2096(16) .
Zn1 Cl1 2.2477(6) .
Cr1 Cr1 0.341(3) 2_455
Cr1 Cr2 1.9965(15) .
Cr1 N5 2.020(3) 2_455
Cr1 N2 2.026(2) 2_455
Cr1 N2 2.028(2) .
Cr1 N5 2.031(3) .
Cr1 Cr2 2.3372(16) 2_455
Cr2 N6 2.0928(15) 2_455
Cr2 N3 2.0964(16) 2_455
Cr2 N4 2.1216(18) .
Cr2 N1 2.1345(18) .
Cr2 Cr1 2.3372(16) 2_455
Cr2 Cl1 2.6904(7) .
N1 C1 1.349(2) .
N1 C5 1.357(2) .
N2 C6 1.366(2) .
N2 C5 1.371(2) .
N2 Cr1 2.026(2) 2_455
N3 C10 1.352(2) .
N3 C6 1.3574(19) .
N3 Cr2 2.0964(16) 2_455
N3 Zn1 2.1440(14) 2_455
N4 C11 1.3508(19) .
N4 C15 1.3576(18) .
N5 C16 1.3675(18) .
N5 C15 1.3750(19) .
N5 Cr1 2.020(3) 2_455
N6 C20 1.3514(18) .
N6 C16 1.3594(18) .
N6 Cr2 2.0928(15) 2_455
N6 Zn1 2.1293(14) 2_455
C1 C2 1.377(2) .
C1 H1 0.9300 .
C2 C3 1.384(3) .
C2 H2 0.9300 .
C3 C4 1.389(2) .
C3 H3 0.9300 .
C4 C5 1.411(2) .
C4 H4 0.9300 .
C6 C7 1.411(2) .
C7 C8 1.372(3) .
C7 H7 0.9300 .
C8 C9 1.387(3) .
C8 H8 0.9300 .
C9 C10 1.375(2) .
C9 H9 0.9300 .
C10 H10 0.9300 .
C11 C12 1.377(2) .
C11 H11 0.9300 .
C12 C13 1.397(2) .
C12 H12 0.9300 .
C13 C14 1.376(2) .
C13 H13 0.9300 .
C14 C15 1.414(2) .
C14 H14 0.9300 .
C16 C17 1.414(2) .
C17 C18 1.377(2) .
C17 H17 0.9300 .
C18 C19 1.394(2) .
C18 H18 0.9300 .
C19 C20 1.375(2) .
C19 H19 0.9300 .
C20 H20 0.9300 .
C1S Cl1S 1.741(3) .
C1S Cl2S 1.742(3) .
C1S H1SA 0.9700 .
C1S H1SB 0.9700 .

loop_
_geom_torsion_atom_site_label_1
_geom_torsion_atom_site_label_2
_geom_torsion_atom_site_label_3
_geom_torsion_atom_site_label_4
_geom_torsion
_geom_torsion_site_symmetry_1
_geom_torsion_site_symmetry_4
Cr1 Cr1 Cr2 N6 118(66) 2_455 2_455
N5 Cr1 Cr2 N6 21.64(9) 2_455 2_455
N2 Cr1 Cr2 N6 -156.80(9) 2_455 2_455
N2 Cr1 Cr2 N6 -68.54(9) . 2_455
N5 Cr1 Cr2 N6 113.16(9) . 2_455
Cr2 Cr1 Cr2 N6 73(8) 2_455 2_455
Cr1 Cr1 Cr2 N3 -62(66) 2_455 2_455
N5 Cr1 Cr2 N3 -157.78(9) 2_455 2_455
N2 Cr1 Cr2 N3 23.78(10) 2_455 2_455
N2 Cr1 Cr2 N3 112.04(9) . 2_455
N5 Cr1 Cr2 N3 -66.26(9) . 2_455
Cr2 Cr1 Cr2 N3 -107(8) 2_455 2_455
Cr1 Cr1 Cr2 N4 28(66) 2_455 .
N5 Cr1 Cr2 N4 -68.08(8) 2_455 .
N2 Cr1 Cr2 N4 113.48(9) 2_455 .
N2 Cr1 Cr2 N4 -158.26(9) . .
N5 Cr1 Cr2 N4 23.44(9) . .
Cr2 Cr1 Cr2 N4 -17(8) 2_455 .
Cr1 Cr1 Cr2 N1 -153(100) 2_455 .
N5 Cr1 Cr2 N1 111.03(9) 2_455 .
N2 Cr1 Cr2 N1 -67.41(9) 2_455 .
N2 Cr1 Cr2 N1 20.85(9) . .
N5 Cr1 Cr2 N1 -157.45(9) . .
Cr2 Cr1 Cr2 N1 162(8) 2_455 .
Cr2 Cr1 Cr2 Cr1 -45(58) 2_455 2_455
Cr1 Cr1 Cr2 Cl1 -26(67) 2_455 .
N5 Cr1 Cr2 Cl1 -122(3) 2_455 .
N2 Cr1 Cr2 Cl1 59(3) 2_455 .
N2 Cr1 Cr2 Cl1 147(3) . .
N5 Cr1 Cr2 Cl1 -31(3) . .
Cr2 Cr1 Cr2 Cl1 -71(10) 2_455 .
N6 Zn1 Cl1 Cr2 108(4) 2_455 .
N3 Zn1 Cl1 Cr2 -71(4) 2_455 .
N4 Zn1 Cl1 Cr2 -161(4) . .
N1 Zn1 Cl1 Cr2 19(4) . .
Cr1 Cr2 Cl1 Zn1 73(5) . .
N6 Cr2 Cl1 Zn1 -71(4) 2_455 .
N3 Cr2 Cl1 Zn1 108(4) 2_455 .
N4 Cr2 Cl1 Zn1 19(4) . .
N1 Cr2 Cl1 Zn1 -161(4) . .
Cr1 Cr2 Cl1 Zn1 71(5) 2_455 .
Cr1 Cr2 N1 C1 157.49(14) . .
N6 Cr2 N1 C1 -110.78(13) 2_455 .
N3 Cr2 N1 C1 68.12(13) 2_455 .
N4 Cr2 N1 C1 175.2(13) . .
Cr1 Cr2 N1 C1 157.43(14) 2_455 .
Cl1 Cr2 N1 C1 -21.38(13) . .
Cr1 Cr2 N1 C5 -16.78(13) . .
N6 Cr2 N1 C5 74.94(11) 2_455 .
N3 Cr2 N1 C5 -106.16(11) 2_455 .
N4 Cr2 N1 C5 0.9(14) . .
Cr1 Cr2 N1 C5 -16.85(13) 2_455 .
Cl1 Cr2 N1 C5 164.34(10) . .
Cr1 Cr2 N1 Zn1 179.6(2) . .
N6 Cr2 N1 Zn1 -88.7(2) 2_455 .
N3 Cr2 N1 Zn1 90.2(2) 2_455 .
N4 Cr2 N1 Zn1 -162.7(15) . .
Cr1 Cr2 N1 Zn1 179.6(2) 2_455 .
Cl1 Cr2 N1 Zn1 0.75(19) . .
N6 Zn1 N1 C1 -120.04(11) 2_455 .
N3 Zn1 N1 C1 82.08(11) 2_455 .
N4 Zn1 N1 C1 162.04(13) . .
Cl1 Zn1 N1 C1 -18.97(11) . .
N6 Zn1 N1 C5 61.19(12) 2_455 .
N3 Zn1 N1 C5 -96.68(13) 2_455 .
N4 Zn1 N1 C5 -16.7(2) . .
Cl1 Zn1 N1 C5 162.26(11) . .
N6 Zn1 N1 Cr2 79.8(2) 2_455 .
N3 Zn1 N1 Cr2 -78.0(2) 2_455 .
N4 Zn1 N1 Cr2 1.93(17) . .
Cl1 Zn1 N1 Cr2 -179.1(2) . .
Cr1 Cr1 N2 C6 -35.2(8) 2_455 .
Cr2 Cr1 N2 C6 144.92(12) . .
N5 Cr1 N2 C6 51.87(14) 2_455 .
N2 Cr1 N2 C6 -120.83(14) 2_455 .
N5 Cr1 N2 C6 -43.3(7) . .
Cr2 Cr1 N2 C6 -34.39(14) 2_455 .
Cr1 Cr1 N2 C5 148.7(7) 2_455 .
Cr2 Cr1 N2 C5 -31.18(15) . .
N5 Cr1 N2 C5 -124.23(12) 2_455 .
N2 Cr1 N2 C5 63.07(11) 2_455 .
N5 Cr1 N2 C5 140.6(6) . .
Cr2 Cr1 N2 C5 149.50(11) 2_455 .
Cr2 Cr1 N2 Cr1 -179.9(8) . 2_455
N5 Cr1 N2 Cr1 87.0(7) 2_455 2_455
N2 Cr1 N2 Cr1 -85.7(7) 2_455 2_455
N5 Cr1 N2 Cr1 -8.1(4) . 2_455
Cr2 Cr1 N2 Cr1 0.8(7) 2_455 2_455
Cr1 Cr2 N4 C11 154.69(15) . .
N6 Cr2 N4 C11 62.97(13) 2_455 .
N3 Cr2 N4 C11 -115.90(13) 2_455 .
N1 Cr2 N4 C11 137.0(13) . .
Cr1 Cr2 N4 C11 154.75(14) 2_455 .
Cl1 Cr2 N4 C11 -26.45(13) . .
Cr1 Cr2 N4 C15 -22.05(14) . .
N6 Cr2 N4 C15 -113.77(11) 2_455 .
N3 Cr2 N4 C15 67.36(11) 2_455 .
N1 Cr2 N4 C15 -39.8(14) . .
Cr1 Cr2 N4 C15 -21.99(13) 2_455 .
Cl1 Cr2 N4 C15 156.81(10) . .
Cr1 Cr2 N4 Zn1 -179.6(2) . .
N6 Cr2 N4 Zn1 88.7(2) 2_455 .
N3 Cr2 N4 Zn1 -90.2(2) 2_455 .
N1 Cr2 N4 Zn1 162.7(15) . .
Cr1 Cr2 N4 Zn1 -179.5(2) 2_455 .
Cl1 Cr2 N4 Zn1 -0.71(18) . .
N6 Zn1 N4 C11 77.37(11) 2_455 .
N3 Zn1 N4 C11 -124.95(12) 2_455 .
N1 Zn1 N4 C11 154.99(14) . .
Cl1 Zn1 N4 C11 -24.00(12) . .
N6 Zn1 N4 C15 -105.18(13) 2_455 .
N3 Zn1 N4 C15 52.50(13) 2_455 .
N1 Zn1 N4 C15 -27.6(2) . .
Cl1 Zn1 N4 C15 153.45(12) . .
N6 Zn1 N4 Cr2 -79.5(2) 2_455 .
N3 Zn1 N4 Cr2 78.2(2) 2_455 .
N1 Zn1 N4 Cr2 -1.89(17) . .
Cl1 Zn1 N4 Cr2 179.1(2) . .
Cr1 Cr1 N5 C16 -33.1(7) 2_455 .
Cr2 Cr1 N5 C16 146.80(13) . .
N5 Cr1 N5 C16 -120.00(15) 2_455 .
N2 Cr1 N5 C16 52.37(14) 2_455 .
N2 Cr1 N5 C16 -25.0(7) . .
Cr2 Cr1 N5 C16 -33.91(14) 2_455 .
Cr1 Cr1 N5 C15 147.9(7) 2_455 .
Cr2 Cr1 N5 C15 -32.17(14) . .
N5 Cr1 N5 C15 61.02(11) 2_455 .
N2 Cr1 N5 C15 -126.60(12) 2_455 .
N2 Cr1 N5 C15 156.0(6) . .
Cr2 Cr1 N5 C15 147.12(11) 2_455 .
Cr2 Cr1 N5 Cr1 179.9(8) . 2_455
N5 Cr1 N5 Cr1 -86.9(7) 2_455 2_455
N2 Cr1 N5 Cr1 85.5(7) 2_455 2_455
N2 Cr1 N5 Cr1 8.1(4) . 2_455
Cr2 Cr1 N5 Cr1 -0.8(7) 2_455 2_455
C5 N1 C1 C2 0.5(2) . .
Cr2 N1 C1 C2 -173.67(13) . .
Zn1 N1 C1 C2 -178.36(14) . .
N1 C1 C2 C3 1.3(3) . .
C1 C2 C3 C4 -1.8(3) . .
C2 C3 C4 C5 0.6(3) . .
C1 N1 C5 N2 -177.28(14) . .
Cr2 N1 C5 N2 -2.70(17) . .
Zn1 N1 C5 N2 1.43(19) . .
C1 N1 C5 C4 -1.8(2) . .
Cr2 N1 C5 C4 172.78(12) . .
Zn1 N1 C5 C4 176.91(11) . .
C6 N2 C5 N1 -153.69(14) . .
Cr1 N2 C5 N1 28.25(19) 2_455 .
Cr1 N2 C5 N1 22.36(17) . .
C6 N2 C5 C4 31.0(2) . .
Cr1 N2 C5 C4 -147.04(15) 2_455 .
Cr1 N2 C5 C4 -152.93(14) . .
C3 C4 C5 N1 1.2(2) . .
C3 C4 C5 N2 176.29(16) . .
C10 N3 C6 N2 -171.74(16) . .
Cr2 N3 C6 N2 4.79(18) 2_455 .
Zn1 N3 C6 N2 10.1(2) 2_455 .
C10 N3 C6 C7 4.1(2) . .
Cr2 N3 C6 C7 -179.33(13) 2_455 .
Zn1 N3 C6 C7 -174.05(12) 2_455 .
C5 N2 C6 N3 -160.22(14) . .
Cr1 N2 C6 N3 17.97(18) 2_455 .
Cr1 N2 C6 N3 24.1(2) . .
C5 N2 C6 C7 24.1(3) . .
Cr1 N2 C6 C7 -157.66(15) 2_455 .
Cr1 N2 C6 C7 -151.58(15) . .
N3 C6 C7 C8 -3.3(3) . .
N2 C6 C7 C8 172.13(19) . .
C6 C7 C8 C9 0.8(3) . .
C7 C8 C9 C10 0.8(4) . .
C6 N3 C10 C9 -2.6(3) . .
Cr2 N3 C10 C9 -178.9(2) 2_455 .
Zn1 N3 C10 C9 175.9(2) 2_455 .
C8 C9 C10 N3 0.1(4) . .
C15 N4 C11 C12 -2.0(3) . .
Cr2 N4 C11 C12 -178.68(15) . .
Zn1 N4 C11 C12 175.79(16) . .
N4 C11 C12 C13 0.8(3) . .
C11 C12 C13 C14 0.8(3) . .
C12 C13 C14 C15 -1.2(3) . .
C11 N4 C15 N5 -174.18(14) . .
Cr2 N4 C15 N5 2.72(17) . .
Zn1 N4 C15 N5 8.50(19) . .
C11 N4 C15 C14 1.5(2) . .
Cr2 N4 C15 C14 178.39(12) . .
Zn1 N4 C15 C14 -175.83(12) . .
C16 N5 C15 N4 -159.48(14) . .
Cr1 N5 C15 N4 25.52(19) 2_455 .
Cr1 N5 C15 N4 19.51(17) . .
C16 N5 C15 C14 25.0(2) . .
Cr1 N5 C15 C14 -149.96(15) 2_455 .
Cr1 N5 C15 C14 -155.97(15) . .
C13 C14 C15 N4 0.0(2) . .
C13 C14 C15 N5 175.23(16) . .
C20 N6 C16 N5 -175.92(14) . .
Cr2 N6 C16 N5 -0.81(17) 2_455 .
Zn1 N6 C16 N5 4.64(19) 2_455 .
C20 N6 C16 C17 -0.9(2) . .
Cr2 N6 C16 C17 174.18(12) 2_455 .
Zn1 N6 C16 C17 179.63(12) 2_455 .
C15 N5 C16 N6 -153.54(14) . .
Cr1 N5 C16 N6 21.75(18) 2_455 .
Cr1 N5 C16 N6 27.58(19) . .
C15 N5 C16 C17 31.8(2) . .
Cr1 N5 C16 C17 -152.94(14) 2_455 .
Cr1 N5 C16 C17 -147.11(15) . .
N6 C16 C17 C18 1.6(2) . .
N5 C16 C17 C18 176.10(16) . .
C16 C17 C18 C19 -0.9(3) . .
C17 C18 C19 C20 -0.6(3) . .
C16 N6 C20 C19 -0.6(2) . .
Cr2 N6 C20 C19 -175.20(13) 2_455 .
Zn1 N6 C20 C19 178.92(14) 2_455 .
C18 C19 C20 N6 1.3(3) . .
